data_2022802
loop_
_publ_author_name
'Pehlivanlar, Ezgi'
'Y\?ild\?ir\?im, Sema \"Ozt\"urk'
'\,Sim\,sek, Rahime'
'Akkurt, Mehmet'
'Butcher, Ray J.'
'Bhattarai, Ajaya'

_publ_section_title
;
 Synthesis, crystal structure and Hirshfeld surface analysis of tert-butyl
 4-[4-(difluoromethoxy)phenyl]-2,7,7-trimethyl-5-oxo-1,4,5,6,7,8-hexahydroquinoline-3-carboxylate
;
_journal_coeditor_code ZN2030
_journal_issue 7
_journal_name_full 'Acta Crystallographica Section E Crystallographic Communications'
_journal_page_first 664
_journal_page_last 668
_journal_paper_doi 10.1107/S2056989023005455
_journal_volume 79
_journal_year 2023
_chemical_formula_iupac 'C24 H29 F2 N O4'
_chemical_formula_moiety 'C24 H29 F2 N O4'
_chemical_formula_sum 'C24 H29 F2 N O4'
_chemical_formula_weight 433.48
_chemical_name_systematic
;<i>tert</i>-Butyl
4-[4-(difluoromethoxy)phenyl]-2,7,7-trimethyl-5-oxo-1,4,5,6,7,8-hexahydroquinoline-3-carboxylate
;
_space_group_crystal_system monoclinic
_space_group_IT_number 14
_space_group_name_Hall '-P 2ybc'
_space_group_name_H-M_alt 'P 1 21/c 1'
_atom_sites_solution_hydrogens mixed
_atom_sites_solution_primary dual
_atom_sites_solution_secondary difmap
_audit_creation_method SHELXL-2018/3
_cell_angle_alpha 90
_cell_angle_beta 95.905(2)
_cell_angle_gamma 90
_cell_formula_units_Z 4
_cell_length_a 17.6062(11)
_cell_length_b 9.7588(7)
_cell_length_c 13.1509(9)
_cell_measurement_reflns_used 4059
_cell_measurement_temperature 100(2)
_cell_measurement_theta_max 30.27
_cell_measurement_theta_min 2.33
_cell_volume 2247.5(3)
_computing_cell_refinement
;
<i>SAINT</i> (Bruker, 2018)
;
_computing_data_collection
;
<i>APEX2</i> (Bruker, 2018)
;
_computing_data_reduction
;
<i>SAINT</i> (Bruker, 2018)
;
_computing_molecular_graphics
;
ORTEP-3 for Windows (Farrugia, 2012)
;
_computing_publication_material
;
PLATON (Spek, 2020)
;
_computing_structure_refinement
;
SHELXL (Sheldrick, 2015b)
;
_computing_structure_solution
;
<i>SHELXT</i> (Sheldrick, 2015a)
;
_diffrn_ambient_temperature 100(2)
_diffrn_measured_fraction_theta_full 1.000
_diffrn_measured_fraction_theta_max 1.000
_diffrn_measurement_device_type 'Bruker D8 Quest with Photon 2 detector'
_diffrn_measurement_method '\f and \w scans'
_diffrn_radiation_type MoK\a
_diffrn_radiation_wavelength 0.71073
_diffrn_reflns_av_R_equivalents 0.1113
_diffrn_reflns_av_unetI/netI 0.0622
_diffrn_reflns_limit_h_max 22
_diffrn_reflns_limit_h_min -22
_diffrn_reflns_limit_k_max 12
_diffrn_reflns_limit_k_min -12
_diffrn_reflns_limit_l_max 16
_diffrn_reflns_limit_l_min -16
_diffrn_reflns_number 31708
_diffrn_reflns_theta_full 25.242
_diffrn_reflns_theta_max 26.368
_diffrn_reflns_theta_min 2.389
_diffrn_standards_decay_% 0
_diffrn_standards_interval_count 0
_diffrn_standards_interval_time 0
_diffrn_standards_number 0
_exptl_absorpt_coefficient_mu 0.097
_exptl_absorpt_correction_T_max 0.7461
_exptl_absorpt_correction_T_min 0.6572
_exptl_absorpt_correction_type multi-scan
_exptl_absorpt_process_details
;
(SADABS; Bruker, 2018)
;
_exptl_crystal_colour colorless
_exptl_crystal_density_diffrn 1.281
_exptl_crystal_description prism
_exptl_crystal_F_000 920
_exptl_crystal_size_max 0.26
_exptl_crystal_size_mid 0.20
_exptl_crystal_size_min 0.14
_refine_diff_density_max 0.207
_refine_diff_density_min -0.262
_refine_ls_extinction_method none
_refine_ls_goodness_of_fit_ref 1.017
_refine_ls_hydrogen_treatment mixed
_refine_ls_matrix_type full
_refine_ls_number_parameters 290
_refine_ls_number_reflns 4599
_refine_ls_number_restraints 0
_refine_ls_restrained_S_all 1.017
_refine_ls_R_factor_all 0.0821
_refine_ls_R_factor_gt 0.0458
_refine_ls_shift/su_max 0.001
_refine_ls_shift/su_mean 0.000
_refine_ls_structure_factor_coef Fsqd
_refine_ls_weighting_details 'w=1/[\s^2^(Fo^2^)+(0.0445P)^2^+0.5785P] where P=(Fo^2^+2Fc^2^)/3'
_refine_ls_weighting_scheme calc
_refine_ls_wR_factor_gt 0.0960
_refine_ls_wR_factor_ref 0.1102
_reflns_number_gt 3208
_reflns_number_total 4599
_reflns_threshold_expression 'I > 2\s(I)'
_cod_data_source_file zn2030sup1.cif
_cod_data_source_block I
_cod_original_sg_symbol_H-M 'P 21/c'
_cod_database_code 2022802
_shelx_space_group_comment
;
The symmetry employed for this shelxl refinement is uniquely defined
by the following loop, which should always be used as a source of
symmetry information in preference to the above space-group names.
They are only intended as comments.
;

loop_
_space_group_symop_operation_xyz
'x, y, z'
'-x, y+1/2, -z+1/2'
'-x, -y, -z'
'x, -y-1/2, z-1/2'

loop_
_atom_site_type_symbol
_atom_site_label
_atom_site_fract_x
_atom_site_fract_y
_atom_site_fract_z
_atom_site_U_iso_or_equiv
_atom_site_adp_type
_atom_site_calc_flag
_atom_site_occupancy
_atom_site_disorder_assembly
_atom_site_disorder_group
F F1 0.92250(6) 0.20646(12) 0.49817(9) 0.0351(3) Uani d 1 . .
F F2 0.86051(6) 0.08089(11) 0.59614(9) 0.0311(3) Uani d 1 . .
O O1 0.78594(7) 0.91033(13) 0.37607(9) 0.0202(3) Uani d 1 . .
O O2 0.51155(7) 0.57880(16) 0.12973(10) 0.0338(4) Uani d 1 . .
O O3 0.54282(7) 0.65743(13) 0.28906(9) 0.0189(3) Uani d 1 . .
O O4 0.80976(7) 0.27398(13) 0.54548(9) 0.0242(3) Uani d 1 . .
N N1 0.74130(8) 0.64973(15) 0.07479(12) 0.0155(3) Uani d 1 . .
H H1N 0.7556(11) 0.634(2) 0.0116(16) 0.027(6) Uiso d 1 . .
C C1 0.78375(9) 0.73899(17) 0.13677(13) 0.0141(4) Uani d 1 . .
C C2 0.85366(9) 0.79398(18) 0.09469(13) 0.0160(4) Uani d 1 . .
H H2A 0.838042 0.864711 0.042740 0.019 Uiso calc 1 . .
H H2B 0.878600 0.718755 0.060078 0.019 Uiso calc 1 . .
C C3 0.91163(10) 0.85665(18) 0.17650(13) 0.0164(4) Uani d 1 . .
C C4 0.86773(10) 0.94844(18) 0.24516(14) 0.0184(4) Uani d 1 . .
H H4A 0.903915 0.984065 0.301593 0.022 Uiso calc 1 . .
H H4B 0.846852 1.027890 0.204631 0.022 Uiso calc 1 . .
C C5 0.80277(10) 0.87635(17) 0.29047(13) 0.0155(4) Uani d 1 . .
C C6 0.76121(9) 0.77274(17) 0.22958(13) 0.0140(4) Uani d 1 . .
C C7 0.69507(9) 0.69774(18) 0.27054(13) 0.0146(4) Uani d 1 . .
H H7A 0.666791 0.764154 0.310637 0.018 Uiso calc 1 . .
C C8 0.64044(10) 0.64486(17) 0.18117(13) 0.0148(4) Uani d 1 . .
C C9 0.66713(9) 0.61265(18) 0.09115(13) 0.0153(4) Uani d 1 . .
C C10 0.96912(11) 0.9421(2) 0.12400(15) 0.0245(4) Uani d 1 . .
H H10A 1.008339 0.977719 0.175509 0.037 Uiso calc 1 . .
H H10B 0.942644 1.018719 0.087535 0.037 Uiso calc 1 . .
H H10C 0.993191 0.884569 0.075323 0.037 Uiso calc 1 . .
C C11 0.95397(11) 0.7439(2) 0.24056(15) 0.0257(5) Uani d 1 . .
H H11A 0.990465 0.785721 0.292795 0.039 Uiso calc 1 . .
H H11B 0.981403 0.685259 0.196126 0.039 Uiso calc 1 . .
H H11C 0.917130 0.688629 0.273739 0.039 Uiso calc 1 . .
C C12 0.62714(10) 0.5386(2) 0.00161(14) 0.0209(4) Uani d 1 . .
H H12A 0.588198 0.477760 0.025035 0.031 Uiso calc 1 . .
H H12B 0.664249 0.484180 -0.031788 0.031 Uiso calc 1 . .
H H12C 0.602762 0.605142 -0.047102 0.031 Uiso calc 1 . .
C C13 0.55921(10) 0.62201(18) 0.19487(14) 0.0174(4) Uani d 1 . .
C C14 0.46412(10) 0.64012(19) 0.31875(15) 0.0212(4) Uani d 1 . .
C C15 0.47276(12) 0.6890(2) 0.42836(16) 0.0338(5) Uani d 1 . .
H H15A 0.487156 0.786090 0.430522 0.051 Uiso calc 1 . .
H H15B 0.512507 0.635304 0.467906 0.051 Uiso calc 1 . .
H H15C 0.424214 0.677487 0.457741 0.051 Uiso calc 1 . .
C C16 0.44228(11) 0.4893(2) 0.31253(16) 0.0272(5) Uani d 1 . .
H H16A 0.438276 0.459295 0.241063 0.041 Uiso calc 1 . .
H H16B 0.393032 0.476330 0.339800 0.041 Uiso calc 1 . .
H H16C 0.481471 0.435070 0.352732 0.041 Uiso calc 1 . .
C C17 0.40767(11) 0.7291(2) 0.25328(19) 0.0358(6) Uani d 1 . .
H H17A 0.424720 0.824723 0.257522 0.054 Uiso calc 1 . .
H H17B 0.357177 0.721817 0.278004 0.054 Uiso calc 1 . .
H H17C 0.404679 0.698213 0.182077 0.054 Uiso calc 1 . .
C C18 0.72353(10) 0.57950(18) 0.34146(13) 0.0151(4) Uani d 1 . .
C C19 0.77883(10) 0.48904(19) 0.31318(14) 0.0207(4) Uani d 1 . .
H H19A 0.796943 0.499218 0.248000 0.025 Uiso calc 1 . .
C C20 0.80838(11) 0.38451(19) 0.37706(14) 0.0218(4) Uani d 1 . .
H H20A 0.846835 0.325229 0.356664 0.026 Uiso calc 1 . .
C C21 0.78073(10) 0.36846(18) 0.47084(14) 0.0185(4) Uani d 1 . .
C C22 0.72373(10) 0.45291(19) 0.49978(14) 0.0192(4) Uani d 1 . .
H H22A 0.703948 0.439405 0.563564 0.023 Uiso calc 1 . .
C C23 0.69559(10) 0.55749(19) 0.43512(13) 0.0179(4) Uani d 1 . .
H H23A 0.656394 0.615290 0.455307 0.021 Uiso calc 1 . .
C C24 0.85104(11) 0.16566(19) 0.51508(15) 0.0223(4) Uani d 1 . .
H H24A 0.824329 0.118997 0.453797 0.027 Uiso calc 1 . .

loop_
_atom_site_aniso_label
_atom_site_aniso_U_11
_atom_site_aniso_U_22
_atom_site_aniso_U_33
_atom_site_aniso_U_12
_atom_site_aniso_U_13
_atom_site_aniso_U_23
F1 0.0253(6) 0.0380(7) 0.0430(8) -0.0014(5) 0.0079(5) 0.0154(6)
F2 0.0389(7) 0.0244(6) 0.0305(7) 0.0009(5) 0.0062(5) 0.0127(5)
O1 0.0250(7) 0.0224(7) 0.0140(7) -0.0035(6) 0.0055(5) -0.0038(5)
O2 0.0210(7) 0.0590(10) 0.0214(8) -0.0140(7) 0.0026(6) -0.0078(7)
O3 0.0145(6) 0.0228(7) 0.0204(7) -0.0024(5) 0.0062(5) -0.0030(6)
O4 0.0342(8) 0.0217(7) 0.0169(7) 0.0053(6) 0.0039(6) 0.0042(6)
N1 0.0168(8) 0.0190(8) 0.0113(8) -0.0013(6) 0.0045(6) -0.0025(6)
C1 0.0139(9) 0.0133(9) 0.0149(9) 0.0020(7) 0.0001(7) 0.0013(7)
C2 0.0175(9) 0.0158(9) 0.0156(9) 0.0005(7) 0.0051(7) 0.0010(7)
C3 0.0165(9) 0.0166(9) 0.0166(9) -0.0011(7) 0.0035(7) -0.0002(8)
C4 0.0200(10) 0.0175(9) 0.0179(10) -0.0043(8) 0.0036(8) -0.0018(8)
C5 0.0173(9) 0.0146(9) 0.0147(9) 0.0031(7) 0.0014(7) 0.0022(7)
C6 0.0129(9) 0.0156(9) 0.0136(9) 0.0011(7) 0.0017(7) 0.0017(7)
C7 0.0150(9) 0.0158(9) 0.0135(9) -0.0009(7) 0.0040(7) -0.0001(7)
C8 0.0164(9) 0.0138(9) 0.0141(9) -0.0002(7) 0.0008(7) 0.0015(7)
C9 0.0150(9) 0.0150(9) 0.0158(9) -0.0006(7) 0.0010(7) 0.0025(7)
C10 0.0211(10) 0.0255(11) 0.0287(11) -0.0057(8) 0.0107(8) -0.0022(9)
C11 0.0203(10) 0.0299(11) 0.0265(11) 0.0033(9) -0.0001(8) 0.0027(9)
C12 0.0220(10) 0.0240(10) 0.0167(10) -0.0049(8) 0.0018(8) -0.0031(8)
C13 0.0185(10) 0.0183(10) 0.0156(9) -0.0012(7) 0.0024(8) 0.0009(8)
C14 0.0141(9) 0.0236(10) 0.0280(11) -0.0036(8) 0.0119(8) -0.0044(8)
C15 0.0263(11) 0.0417(13) 0.0362(13) -0.0094(10) 0.0172(10) -0.0157(11)
C16 0.0265(11) 0.0233(11) 0.0347(12) -0.0060(9) 0.0169(9) -0.0047(9)
C17 0.0184(10) 0.0345(12) 0.0560(16) 0.0035(9) 0.0117(10) 0.0062(11)
C18 0.0152(9) 0.0173(9) 0.0128(9) -0.0051(7) 0.0016(7) -0.0010(7)
C19 0.0262(10) 0.0224(10) 0.0146(10) 0.0007(8) 0.0072(8) 0.0007(8)
C20 0.0259(10) 0.0212(10) 0.0191(10) 0.0033(8) 0.0062(8) -0.0008(8)
C21 0.0223(10) 0.0163(10) 0.0165(9) -0.0032(8) -0.0003(8) 0.0010(8)
C22 0.0204(10) 0.0252(10) 0.0126(9) -0.0049(8) 0.0051(7) 0.0015(8)
C23 0.0149(9) 0.0230(10) 0.0161(9) -0.0027(7) 0.0035(7) -0.0019(8)
C24 0.0257(11) 0.0186(10) 0.0228(10) -0.0026(8) 0.0032(8) 0.0046(8)

loop_
_atom_type_symbol
_atom_type_description
_atom_type_scat_dispersion_real
_atom_type_scat_dispersion_imag
_atom_type_scat_source
C C 0.0033 0.0016 'International Tables Vol C Tables 4.2.6.8 and 6.1.1.4'
H H 0.0000 0.0000 'International Tables Vol C Tables 4.2.6.8 and 6.1.1.4'
F F 0.0171 0.0103 'International Tables Vol C Tables 4.2.6.8 and 6.1.1.4'
N N 0.0061 0.0033 'International Tables Vol C Tables 4.2.6.8 and 6.1.1.4'
O O 0.0106 0.0060 'International Tables Vol C Tables 4.2.6.8 and 6.1.1.4'

loop_
_geom_angle_atom_site_label_1
_geom_angle_atom_site_label_2
_geom_angle_atom_site_label_3
_geom_angle_site_symmetry_1
_geom_angle_site_symmetry_3
_geom_angle
_geom_angle_publ_flag
C13 O3 C14 . . 120.42(13) ?
C24 O4 C21 . . 118.04(14) ?
C1 N1 C9 . . 122.61(15) ?
C1 N1 H1N . . 117.9(13) ?
C9 N1 H1N . . 116.9(12) ?
C6 C1 N1 . . 119.88(16) ?
C6 C1 C2 . . 124.75(16) ?
N1 C1 C2 . . 115.38(15) ?
C1 C2 C3 . . 113.36(14) ?
C1 C2 H2A . . 108.9 ?
C3 C2 H2A . . 108.9 ?
C1 C2 H2B . . 108.9 ?
C3 C2 H2B . . 108.9 ?
H2A C2 H2B . . 107.7 ?
C10 C3 C11 . . 109.42(15) ?
C10 C3 C2 . . 108.94(14) ?
C11 C3 C2 . . 110.54(15) ?
C10 C3 C4 . . 110.11(15) ?
C11 C3 C4 . . 109.96(15) ?
C2 C3 C4 . . 107.85(14) ?
C5 C4 C3 . . 113.96(14) ?
C5 C4 H4A . . 108.8 ?
C3 C4 H4A . . 108.8 ?
C5 C4 H4B . . 108.8 ?
C3 C4 H4B . . 108.8 ?
H4A C4 H4B . . 107.7 ?
O1 C5 C6 . . 122.52(16) ?
O1 C5 C4 . . 119.59(15) ?
C6 C5 C4 . . 117.87(15) ?
C1 C6 C5 . . 119.29(15) ?
C1 C6 C7 . . 120.37(15) ?
C5 C6 C7 . . 120.29(15) ?
C6 C7 C8 . . 109.52(14) ?
C6 C7 C18 . . 111.30(13) ?
C8 C7 C18 . . 110.69(14) ?
C6 C7 H7A . . 108.4 ?
C8 C7 H7A . . 108.4 ?
C18 C7 H7A . . 108.4 ?
C9 C8 C13 . . 119.93(16) ?
C9 C8 C7 . . 120.16(15) ?
C13 C8 C7 . . 119.83(15) ?
C8 C9 N1 . . 119.31(16) ?
C8 C9 C12 . . 128.53(16) ?
N1 C9 C12 . . 112.15(15) ?
C3 C10 H10A . . 109.5 ?
C3 C10 H10B . . 109.5 ?
H10A C10 H10B . . 109.5 ?
C3 C10 H10C . . 109.5 ?
H10A C10 H10C . . 109.5 ?
H10B C10 H10C . . 109.5 ?
C3 C11 H11A . . 109.5 ?
C3 C11 H11B . . 109.5 ?
H11A C11 H11B . . 109.5 ?
C3 C11 H11C . . 109.5 ?
H11A C11 H11C . . 109.5 ?
H11B C11 H11C . . 109.5 ?
C9 C12 H12A . . 109.5 ?
C9 C12 H12B . . 109.5 ?
H12A C12 H12B . . 109.5 ?
C9 C12 H12C . . 109.5 ?
H12A C12 H12C . . 109.5 ?
H12B C12 H12C . . 109.5 ?
O2 C13 O3 . . 122.80(16) ?
O2 C13 C8 . . 125.12(17) ?
O3 C13 C8 . . 112.06(15) ?
O3 C14 C15 . . 102.09(14) ?
O3 C14 C17 . . 111.05(15) ?
C15 C14 C17 . . 110.84(17) ?
O3 C14 C16 . . 109.44(14) ?
C15 C14 C16 . . 110.92(17) ?
C17 C14 C16 . . 112.07(16) ?
C14 C15 H15A . . 109.5 ?
C14 C15 H15B . . 109.5 ?
H15A C15 H15B . . 109.5 ?
C14 C15 H15C . . 109.5 ?
H15A C15 H15C . . 109.5 ?
H15B C15 H15C . . 109.5 ?
C14 C16 H16A . . 109.5 ?
C14 C16 H16B . . 109.5 ?
H16A C16 H16B . . 109.5 ?
C14 C16 H16C . . 109.5 ?
H16A C16 H16C . . 109.5 ?
H16B C16 H16C . . 109.5 ?
C14 C17 H17A . . 109.5 ?
C14 C17 H17B . . 109.5 ?
H17A C17 H17B . . 109.5 ?
C14 C17 H17C . . 109.5 ?
H17A C17 H17C . . 109.5 ?
H17B C17 H17C . . 109.5 ?
C23 C18 C19 . . 117.37(16) ?
C23 C18 C7 . . 122.12(16) ?
C19 C18 C7 . . 120.51(16) ?
C20 C19 C18 . . 122.20(17) ?
C20 C19 H19A . . 118.9 ?
C18 C19 H19A . . 118.9 ?
C21 C20 C19 . . 118.65(17) ?
C21 C20 H20A . . 120.7 ?
C19 C20 H20A . . 120.7 ?
C20 C21 C22 . . 120.74(17) ?
C20 C21 O4 . . 124.23(16) ?
C22 C21 O4 . . 114.93(16) ?
C21 C22 C23 . . 119.59(17) ?
C21 C22 H22A . . 120.2 ?
C23 C22 H22A . . 120.2 ?
C22 C23 C18 . . 121.37(17) ?
C22 C23 H23A . . 119.3 ?
C18 C23 H23A . . 119.3 ?
F2 C24 F1 . . 105.56(14) ?
F2 C24 O4 . . 105.67(15) ?
F1 C24 O4 . . 110.52(15) ?
F2 C24 H24A . . 111.6 ?
F1 C24 H24A . . 111.6 ?
O4 C24 H24A . . 111.6 ?

loop_
_geom_bond_atom_site_label_1
_geom_bond_atom_site_label_2
_geom_bond_site_symmetry_2
_geom_bond_distance
_geom_bond_publ_flag
F1 C24 . 1.360(2) ?
F2 C24 . 1.346(2) ?
O1 C5 . 1.238(2) ?
O2 C13 . 1.212(2) ?
O3 C13 . 1.346(2) ?
O3 C14 . 1.487(2) ?
O4 C24 . 1.366(2) ?
O4 C21 . 1.404(2) ?
N1 C1 . 1.363(2) ?
N1 C9 . 1.393(2) ?
N1 H1N . 0.91(2) ?
C1 C6 . 1.362(2) ?
C1 C2 . 1.500(2) ?
C2 C3 . 1.532(2) ?
C2 H2A . 0.9900 ?
C2 H2B . 0.9900 ?
C3 C10 . 1.530(2) ?
C3 C11 . 1.532(2) ?
C3 C4 . 1.536(2) ?
C4 C5 . 1.516(2) ?
C4 H4A . 0.9900 ?
C4 H4B . 0.9900 ?
C5 C6 . 1.442(2) ?
C6 C7 . 1.520(2) ?
C7 C8 . 1.530(2) ?
C7 C18 . 1.535(2) ?
C7 H7A . 1.0000 ?
C8 C9 . 1.355(2) ?
C8 C13 . 1.477(2) ?
C9 C12 . 1.495(2) ?
C10 H10A . 0.9800 ?
C10 H10B . 0.9800 ?
C10 H10C . 0.9800 ?
C11 H11A . 0.9800 ?
C11 H11B . 0.9800 ?
C11 H11C . 0.9800 ?
C12 H12A . 0.9800 ?
C12 H12B . 0.9800 ?
C12 H12C . 0.9800 ?
C14 C15 . 1.511(3) ?
C14 C17 . 1.519(3) ?
C14 C16 . 1.521(3) ?
C15 H15A . 0.9800 ?
C15 H15B . 0.9800 ?
C15 H15C . 0.9800 ?
C16 H16A . 0.9800 ?
C16 H16B . 0.9800 ?
C16 H16C . 0.9800 ?
C17 H17A . 0.9800 ?
C17 H17B . 0.9800 ?
C17 H17C . 0.9800 ?
C18 C23 . 1.389(2) ?
C18 C19 . 1.393(2) ?
C19 C20 . 1.388(3) ?
C19 H19A . 0.9500 ?
C20 C21 . 1.381(3) ?
C20 H20A . 0.9500 ?
C21 C22 . 1.382(3) ?
C22 C23 . 1.387(3) ?
C22 H22A . 0.9500 ?
C23 H23A . 0.9500 ?
C24 H24A . 1.0000 ?

loop_
_geom_hbond_atom_site_label_D
_geom_hbond_atom_site_label_H
_geom_hbond_atom_site_label_A
_geom_hbond_site_symmetry_A
_geom_hbond_distance_DH
_geom_hbond_distance_HA
_geom_hbond_distance_DA
_geom_hbond_angle_DHA
_geom_hbond_publ_flag
N1 H1N O1 4_575 0.91(2) 1.96(2) 2.866(2) 176.6(18) yes
C12 H12A O2 . 0.98 2.25 2.800(2) 114.2 yes
C16 H16A O2 . 0.98 2.36 2.938(2) 117.3 yes
C17 H17C O2 . 0.98 2.37 2.958(3) 117.5 yes
C20 H20A F1 . 0.95 2.46 2.989(2) 114.8 yes
C24 H24A O1 1_545 1.00 2.35 3.230(2) 146.8 yes
C2 H2A Cg3 4_564 0.99 2.74 3.6959(19) 162 yes

loop_
_geom_torsion_atom_site_label_1
_geom_torsion_atom_site_label_2
_geom_torsion_atom_site_label_3
_geom_torsion_atom_site_label_4
_geom_torsion_site_symmetry_1
_geom_torsion_site_symmetry_2
_geom_torsion_site_symmetry_3
_geom_torsion_site_symmetry_4
_geom_torsion
_geom_torsion_publ_flag
C9 N1 C1 C6 . . . . 14.1(2) ?
C9 N1 C1 C2 . . . . -165.54(15) ?
C6 C1 C2 C3 . . . . 18.1(2) ?
N1 C1 C2 C3 . . . . -162.30(14) ?
C1 C2 C3 C10 . . . . -165.09(15) ?
C1 C2 C3 C11 . . . . 74.64(19) ?
C1 C2 C3 C4 . . . . -45.59(19) ?
C10 C3 C4 C5 . . . . 172.96(15) ?
C11 C3 C4 C5 . . . . -66.40(19) ?
C2 C3 C4 C5 . . . . 54.20(19) ?
C3 C4 C5 O1 . . . . 147.75(16) ?
C3 C4 C5 C6 . . . . -34.2(2) ?
N1 C1 C6 C5 . . . . -174.53(15) ?
C2 C1 C6 C5 . . . . 5.1(3) ?
N1 C1 C6 C7 . . . . 8.1(2) ?
C2 C1 C6 C7 . . . . -172.29(15) ?
O1 C5 C6 C1 . . . . -178.91(16) ?
C4 C5 C6 C1 . . . . 3.1(2) ?
O1 C5 C6 C7 . . . . -1.5(3) ?
C4 C5 C6 C7 . . . . -179.50(15) ?
C1 C6 C7 C8 . . . . -27.6(2) ?
C5 C6 C7 C8 . . . . 155.05(15) ?
C1 C6 C7 C18 . . . . 95.14(19) ?
C5 C6 C7 C18 . . . . -82.24(19) ?
C6 C7 C8 C9 . . . . 29.0(2) ?
C18 C7 C8 C9 . . . . -94.12(19) ?
C6 C7 C8 C13 . . . . -154.26(15) ?
C18 C7 C8 C13 . . . . 82.65(19) ?
C13 C8 C9 N1 . . . . 172.33(15) ?
C7 C8 C9 N1 . . . . -10.9(2) ?
C13 C8 C9 C12 . . . . -8.0(3) ?
C7 C8 C9 C12 . . . . 168.75(17) ?
C1 N1 C9 C8 . . . . -12.6(3) ?
C1 N1 C9 C12 . . . . 167.69(16) ?
C14 O3 C13 O2 . . . . 2.1(3) ?
C14 O3 C13 C8 . . . . -179.04(14) ?
C9 C8 C13 O2 . . . . -2.2(3) ?
C7 C8 C13 O2 . . . . -178.97(18) ?
C9 C8 C13 O3 . . . . 179.00(16) ?
C7 C8 C13 O3 . . . . 2.2(2) ?
C13 O3 C14 C15 . . . . 178.94(16) ?
C13 O3 C14 C17 . . . . -62.9(2) ?
C13 O3 C14 C16 . . . . 61.4(2) ?
C6 C7 C18 C23 . . . . 134.13(17) ?
C8 C7 C18 C23 . . . . -103.82(18) ?
C6 C7 C18 C19 . . . . -46.2(2) ?
C8 C7 C18 C19 . . . . 75.88(19) ?
C23 C18 C19 C20 . . . . -3.1(3) ?
C7 C18 C19 C20 . . . . 177.17(16) ?
C18 C19 C20 C21 . . . . 1.3(3) ?
C19 C20 C21 C22 . . . . 1.3(3) ?
C19 C20 C21 O4 . . . . -174.90(16) ?
C24 O4 C21 C20 . . . . -20.1(3) ?
C24 O4 C21 C22 . . . . 163.51(16) ?
C20 C21 C22 C23 . . . . -1.9(3) ?
O4 C21 C22 C23 . . . . 174.61(15) ?
C21 C22 C23 C18 . . . . 0.0(3) ?
C19 C18 C23 C22 . . . . 2.5(3) ?
C7 C18 C23 C22 . . . . -177.84(15) ?
C21 O4 C24 F2 . . . . -169.91(14) ?
C21 O4 C24 F1 . . . . 76.36(19) ?

_cod_database_fobs_code 2022802
